data_1570181
loop_
_publ_author_name
'Vainauskas, Jogirdas'
'Borchers, Tristan H.'
'Arhangelskis, Mihails'
'McCormick McPherson, Laura J'
'Spilfogel, Toni S.'
'Hamzehpoor, Ehsan'
'Topi&#x107;, Filip'
'Coles, Simon J.'
'Perepichka, Dmytro F.'
'Barrett, Christopher J.'
'Fri&#x161;&#x10d;i&#x107;, Tomislav'

_publ_section_title
;
 Halogen bonding with carbon: directional assembly of non-derivatised
 aromatic carbon systems into robust supramolecular ladder architectures.
;
_journal_issue 45
_journal_name_full 'Chemical science'
_journal_page_first 13031
_journal_page_last 13041
_journal_paper_doi 10.1039/d3sc04191c
_journal_volume 14
_journal_year 2023
_chemical_formula_moiety '3(C6 F4 I2), C48 H20'
_chemical_formula_sum 'C66 H20 F12 I6'
_chemical_formula_weight 1802.22
_space_group_crystal_system triclinic
_space_group_IT_number 2
_space_group_name_Hall '-P 1'
_space_group_name_H-M_alt 'P -1'
_atom_sites_solution_hydrogens geom
_audit_creation_date 2023-04-29
_audit_creation_method
;
Olex2 1.3
(compiled 2020.11.12 svn.r5f609507 for OlexSys, GUI svn.r6408)
;
_audit_update_record
;
2023-04-29 deposited with the CCDC.	2023-10-09 downloaded from the CCDC.
;
_cell_angle_alpha 72.718(3)
_cell_angle_beta 87.214(3)
_cell_angle_gamma 81.882(3)
_cell_formula_units_Z 1
_cell_length_a 5.1812(2)
_cell_length_b 15.4603(5)
_cell_length_c 17.4682(6)
_cell_measurement_reflns_used 4702
_cell_measurement_temperature 100(2)
_cell_measurement_theta_max 34.6880
_cell_measurement_theta_min 1.5040
_cell_volume 1322.66(8)
_computing_cell_refinement 'CrysAlisPro 1.171.41.114a (Rigaku OD, 2021)'
_computing_data_collection 'CrysAlisPro 1.171.41.114a (Rigaku OD, 2021)'
_computing_data_reduction 'CrysAlisPro 1.171.41.114a (Rigaku OD, 2021)'
_computing_molecular_graphics 'Olex2 1.3 (Dolomanov et al., 2009)'
_computing_publication_material 'Olex2 1.3 (Dolomanov et al., 2009)'
_computing_structure_refinement 'SHELXL 2018/3 (Sheldrick, 2015)'
_computing_structure_solution 'SHELXT 2018/2 (Sheldrick, 2018)'
_diffrn_ambient_temperature 100
_diffrn_detector 'Hybrid Pixel Array Detector'
_diffrn_detector_area_resol_mean 5.8140
_diffrn_measured_fraction_theta_full 0.982
_diffrn_measured_fraction_theta_max 0.982
_diffrn_measurement_details
;
List of Runs (angles in degrees, time in seconds):

  # Type    Start    End  Width  t~exp~   \w     \q     \k     \f   Frames
#--------------------------------------------------------------------------
  1  \f      0.00 180.00   0.20    0.20   0.00   0.00   0.00    --   900
  2  \w   -145.00  25.00   0.20    0.20    --   30.00   0.00   0.00  850
  3  \w   -145.00  25.00   0.20    0.20    --   30.00   0.00 120.00  850
  4  \w   -145.00  25.00   0.20    0.20    --   30.00   0.00 240.00  850
;
_diffrn_measurement_device 'abstract diffractometer'
_diffrn_measurement_device_type 'dectris-CrysAlisPro-abstract goniometer imported dectris images'
_diffrn_measurement_method '\w and \f scans'
_diffrn_orient_matrix_type 'CrysAlisPro convention (1999,Acta A55,543-557)'
_diffrn_orient_matrix_UB_11 0.0229264000
_diffrn_orient_matrix_UB_12 -0.0327513000
_diffrn_orient_matrix_UB_13 0.0364424000
_diffrn_orient_matrix_UB_21 -0.0413199000
_diffrn_orient_matrix_UB_22 0.0323407000
_diffrn_orient_matrix_UB_23 0.0194313000
_diffrn_orient_matrix_UB_31 -0.1257239000
_diffrn_orient_matrix_UB_32 -0.0099153000
_diffrn_orient_matrix_UB_33 0.0005702000
_diffrn_radiation_monochromator synchrotron
_diffrn_radiation_probe x-ray
_diffrn_radiation_type synchrotron
_diffrn_radiation_wavelength 0.6889
_diffrn_reflns_av_R_equivalents 0.0678
_diffrn_reflns_av_unetI/netI 0.0934
_diffrn_reflns_Laue_measured_fraction_full 0.982
_diffrn_reflns_Laue_measured_fraction_max 0.982
_diffrn_reflns_limit_h_max 6
_diffrn_reflns_limit_h_min -6
_diffrn_reflns_limit_k_max 18
_diffrn_reflns_limit_k_min -18
_diffrn_reflns_limit_l_max 21
_diffrn_reflns_limit_l_min -21
_diffrn_reflns_number 15312
_diffrn_reflns_point_group_measured_fraction_full 0.982
_diffrn_reflns_point_group_measured_fraction_max 0.982
_diffrn_reflns_theta_full 24.415
_diffrn_reflns_theta_max 24.513
_diffrn_reflns_theta_min 1.511
_diffrn_source synchrotron
_exptl_absorpt_coefficient_mu 3.346
_exptl_absorpt_correction_T_max 1.00000
_exptl_absorpt_correction_T_min 0.35591
_exptl_absorpt_correction_type multi-scan
_exptl_absorpt_process_details
;
CrysAlisPro 1.171.41.114a (Rigaku Oxford Diffraction, 2021)
Empirical absorption correction using spherical harmonics,
implemented in SCALE3 ABSPACK scaling algorithm.
;
_exptl_crystal_colour red
_exptl_crystal_density_diffrn 2.263
_exptl_crystal_density_meas ?
_exptl_crystal_description lath
_exptl_crystal_F_000 842
_exptl_crystal_recrystallization_method 'From the Melt'
_exptl_crystal_size_max 0.270
_exptl_crystal_size_mid 0.01
_exptl_crystal_size_min 0.01
_refine_diff_density_max 1.441
_refine_diff_density_min -1.117
_refine_diff_density_rms 0.134
_refine_ls_extinction_method none
_refine_ls_goodness_of_fit_ref 1.052
_refine_ls_hydrogen_treatment constr
_refine_ls_matrix_type full
_refine_ls_number_parameters 451
_refine_ls_number_reflns 4751
_refine_ls_number_restraints 443
_refine_ls_restrained_S_all 1.008
_refine_ls_R_factor_all 0.0843
_refine_ls_R_factor_gt 0.0698
_refine_ls_shift/su_max 0.000
_refine_ls_shift/su_mean 0.000
_refine_ls_structure_factor_coef Fsqd
_refine_ls_weighting_details 'w=1/[\s^2^(Fo^2^)+(0.0700P)^2^+4.8563P] where P=(Fo^2^+2Fc^2^)/3'
_refine_ls_weighting_scheme calc
_refine_ls_wR_factor_gt 0.1955
_refine_ls_wR_factor_ref 0.2070
_reflns_Friedel_coverage 0.000
_reflns_number_gt 3602
_reflns_number_total 4751
_reflns_threshold_expression 'I > 2\s(I)'
_cod_data_source_file d3sc04191c3.cif
_cod_data_source_block 2021ncs0398_ljm1a
_cod_depositor_comments
;
The following automatic conversions were performed:

data item '_exptl_crystal_density_meas' value 'not measured' was
changed to '?' -- the value is perceived as not measured.

Automatic conversion script
Id: cif_fix_values 8170 2020-07-09 18:12:32Z antanas 

 Adding full bibliography for 1570178--1570188.cif.
;
_cod_database_code 1570181
_shelx_shelxl_version_number 2018/3
_chemical_oxdiff_formula 'C66 H20 I6 F12'
_shelx_space_group_comment
;
The symmetry employed for this shelxl refinement is uniquely defined
by the following loop, which should always be used as a source of
symmetry information in preference to the above space-group names.
They are only intended as comments.
;
_reflns_odcompleteness_completeness 98.18
_reflns_odcompleteness_iscentric 1
_reflns_odcompleteness_theta 24.52
_olex2_refinement_description
;
1. Fixed Uiso
 At 1.2 times of:
  All C(H) groups
2. Rigid bond restraints
 F4B, C6B, C1A, I1A, C1A, I2A, C1B, I1B, C1B, I2B
 with sigma for 1-2 distances of 0.01 and sigma for 1-3 distances of 0.01
 C4B, I3B, C4B, I4B
 with sigma for 1-2 distances of 0.01 and sigma for 1-3 distances of 0.01
3. Rigid body (RIGU) restrains
 All non-hydrogen atoms
 with sigma for 1-2 distances of 0.004 and sigma for 1-3 distances of 0.004
4. Others
 Fixed Sof: C5B(0.7) C6B(0.7) I1A(0.9) F2B(0.7) I2B(0.7) F3B(0.49) I3B(0.7)
 F4B(0.49) C5(0.3) C6(0.3) I2A(0.1) I1B(0.3) I4B(0.3) F5B(0.3) F6B(0.51)
 F7B(0.51)
5.a Aromatic/amide H refined with riding coordinates:
 C4C(H4C), C5C(H5C), C7C(H7C), C8C(H8C), C12C(H12C), C13C(H13C), C15C(H15C),
 C16C(H16C), C20C(H20C), C24C(H24C)
;
_olex2_submission_special_instructions 'No special instructions were received'
_oxdiff_exptl_absorpt_empirical_details
;
Empirical correction (ABSPACK) includes:
- Absorption correction using spherical harmonics
- Frame scaling
- B-factor correction
;
_oxdiff_exptl_absorpt_empirical_full_max 2.069
_oxdiff_exptl_absorpt_empirical_full_min 0.409

loop_
_space_group_symop_operation_xyz
'x, y, z'
'-x, -y, -z'

loop_
_atom_site_label
_atom_site_type_symbol
_atom_site_fract_x
_atom_site_fract_y
_atom_site_fract_z
_atom_site_U_iso_or_equiv
_atom_site_adp_type
_atom_site_occupancy
_atom_site_site_symmetry_order
_atom_site_calc_flag
_atom_site_refinement_flags_posn
_atom_site_refinement_flags_adp
_atom_site_refinement_flags_occupancy
_atom_site_disorder_assembly
_atom_site_disorder_group
C1A C 1.1799(19) 0.4318(6) 0.5466(6) 0.075(3) Uani 1 1 d . U . . .
F2A F 1.094(2) 0.3351(5) 0.4726(6) 0.151(4) Uani 1 1 d . . . . .
F3A F 0.754(2) 0.4640(5) 0.3839(6) 0.177(5) Uani 1 1 d . . . . .
C2A C 1.046(3) 0.4162(7) 0.4877(8) 0.095(4) Uani 1 1 d . . . . .
C3A C 0.870(3) 0.4848(8) 0.4422(8) 0.107(4) Uani 1 1 d . . . . .
C1B C 1.1076(19) 0.5078(6) 0.1834(7) 0.078(3) Uani 1 1 d . U . . .
C2B C 1.049(2) 0.5970(7) 0.1880(7) 0.091(3) Uani 1 1 d . . . . .
C3B C 0.863(2) 0.6580(7) 0.1403(7) 0.081(3) Uani 1 1 d . . . . .
C4B C 0.7320(19) 0.6345(6) 0.0848(7) 0.081(3) Uani 1 1 d . U . . .
C5B C 0.819(4) 0.5479(12) 0.0728(14) 0.083(5) Uani 0.7 1 d . . P D .
C6B C 0.998(5) 0.4856(15) 0.1223(14) 0.088(6) Uani 0.7 1 d . U P D .
C1C C -0.4696(17) 0.0101(6) 0.7637(5) 0.0630(18) Uani 1 1 d . . . . .
C2C C -0.3166(16) 0.0250(5) 0.6939(5) 0.0577(17) Uani 1 1 d . . . . .
C3C C -0.1479(17) 0.0917(5) 0.6772(5) 0.0609(18) Uani 1 1 d . . . . .
C4C C -0.1379(18) 0.1458(6) 0.7318(6) 0.065(2) Uani 1 1 d . . . . .
H4C H -0.030042 0.191318 0.720673 0.078 Uiso 1 1 calc R U . . .
C5C C -0.2855(18) 0.1296(6) 0.7984(6) 0.068(2) Uani 1 1 d . . . . .
H5C H -0.275125 0.163984 0.833509 0.081 Uiso 1 1 calc R U . . .
C6C C -0.4577(19) 0.0619(6) 0.8177(6) 0.0692(19) Uani 1 1 d . . . . .
C7C C -0.616(2) 0.0420(7) 0.8909(6) 0.076(2) Uani 1 1 d . . . . .
H7C H -0.607482 0.074533 0.927505 0.091 Uiso 1 1 calc R U . . .
C8C C -0.773(2) -0.0234(7) 0.9053(7) 0.082(2) Uani 1 1 d . . . . .
H8C H -0.870239 -0.035357 0.952556 0.098 Uiso 1 1 calc R U . . .
C9C C -0.7956(18) -0.0744(6) 0.8523(6) 0.076(2) Uani 1 1 d . . . . .
C10C C -0.6398(16) -0.0579(5) 0.7815(6) 0.0659(18) Uani 1 1 d . . . . .
C11C C -0.6559(16) -0.1096(6) 0.7269(6) 0.0658(18) Uani 1 1 d . . . . .
C12C C -0.9673(19) -0.1376(7) 0.8654(7) 0.079(2) Uani 1 1 d . . . . .
H12C H -1.074434 -0.146262 0.910610 0.095 Uiso 1 1 calc R U . . .
C13C C -0.9851(17) -0.1877(6) 0.8141(6) 0.075(2) Uani 1 1 d . . . . .
H13C H -1.101661 -0.230531 0.825520 0.090 Uiso 1 1 calc R U . . .
C14C C -0.8296(16) -0.1761(5) 0.7437(6) 0.0689(19) Uani 1 1 d . . . . .
C15C C -0.8438(17) -0.2247(5) 0.6874(6) 0.073(2) Uani 1 1 d . . . . .
H15C H -0.961852 -0.266903 0.696704 0.088 Uiso 1 1 calc R U . . .
C16C C -0.6887(17) -0.2122(5) 0.6185(6) 0.067(2) Uani 1 1 d . . . . .
H16C H -0.700019 -0.246455 0.583379 0.080 Uiso 1 1 calc R U . . .
C17C C -0.5135(15) -0.1466(5) 0.6031(5) 0.0582(17) Uani 1 1 d . . . . .
C18C C -0.4964(15) -0.0948(5) 0.6568(5) 0.0556(16) Uani 1 1 d . . . . .
C19C C -0.3232(14) -0.0279(5) 0.6388(5) 0.0530(15) Uani 1 1 d . . . . .
C20C C -0.3533(15) -0.1295(5) 0.5349(5) 0.0566(17) Uani 1 1 d . . . . .
H20C H -0.365127 -0.162933 0.499134 0.068 Uiso 1 1 calc R U . . .
C21C C -0.1799(15) -0.0668(4) 0.5170(5) 0.0530(17) Uani 1 1 d . . . . .
C22C C -0.1641(14) -0.0143(4) 0.5703(5) 0.0526(16) Uani 1 1 d . . . . .
C23C C 0.0096(15) 0.0543(4) 0.5543(5) 0.0527(17) Uani 1 1 d . . . . .
C24C C 0.0107(16) 0.1060(5) 0.6072(5) 0.0590(18) Uani 1 1 d . . . . .
H24C H 0.118867 0.151460 0.596335 0.071 Uiso 1 1 calc R U . . .
I1A I 1.4391(2) 0.32583(7) 0.61994(7) 0.0859(4) Uani 0.9 1 d . U P A 1
F1B F 1.165(2) 0.6198(6) 0.2431(6) 0.172(5) Uani 1 1 d . . . B 1
F2B F 0.785(6) 0.7381(16) 0.146(2) 0.186(14) Uani 0.7 1 d . . P C 1
I2B I 1.3870(4) 0.40819(11) 0.25109(12) 0.0769(5) Uani 0.7 1 d . U P D 1
F3B F 0.755(4) 0.5214(11) 0.0049(12) 0.111(5) Uani 0.49 1 d . . P D 1
I3B I 0.4651(6) 0.7237(2) 0.0014(2) 0.1147(13) Uani 0.7 1 d . U P E 1
F4B F 1.097(4) 0.4048(12) 0.1005(15) 0.119(7) Uani 0.49 1 d . U P D 1
C5 C 0.728(9) 0.560(3) 0.094(3) 0.079(6) Uani 0.3 1 d . . P D 2
C6 C 0.939(13) 0.488(4) 0.150(4) 0.088(7) Uani 0.3 1 d . . P D 2
I2A I 1.4949(18) 0.3634(5) 0.6195(6) 0.084(3) Uani 0.1 1 d . U P A 2
I1B I 1.3525(13) 0.4310(4) 0.2755(4) 0.133(2) Uani 0.3 1 d . U P D 2
I4B I 0.4581(15) 0.7292(4) 0.0141(5) 0.090(2) Uani 0.3 1 d . U P E 2
F5B F 0.853(8) 0.747(3) 0.149(3) 0.081(7) Uani 0.3 1 d . . P C 2
F6B F 0.601(4) 0.5187(11) 0.0535(11) 0.121(6) Uani 0.51 1 d . . P D 2
F7B F 0.958(4) 0.3994(10) 0.1411(13) 0.119(7) Uani 0.51 1 d . . P D 2

loop_
_atom_site_aniso_label
_atom_site_aniso_U_11
_atom_site_aniso_U_22
_atom_site_aniso_U_33
_atom_site_aniso_U_23
_atom_site_aniso_U_13
_atom_site_aniso_U_12
C1A 0.071(6) 0.048(4) 0.096(6) -0.008(4) -0.037(5) 0.004(4)
F2A 0.222(10) 0.067(4) 0.166(7) -0.050(4) -0.120(7) 0.049(5)
F3A 0.254(12) 0.083(5) 0.200(9) -0.050(5) -0.175(9) 0.036(6)
C2A 0.113(8) 0.056(5) 0.116(8) -0.029(5) -0.056(7) 0.016(5)
C3A 0.120(9) 0.078(7) 0.123(9) -0.029(6) -0.080(8) 0.009(6)
C1B 0.070(5) 0.051(4) 0.100(6) 0.000(4) -0.039(5) 0.003(4)
C2B 0.100(7) 0.061(5) 0.110(8) -0.022(5) -0.045(6) 0.008(5)
C3B 0.087(6) 0.057(4) 0.094(6) -0.018(4) -0.014(5) 0.009(4)
C4B 0.069(6) 0.051(4) 0.106(7) -0.002(4) -0.037(5) 0.012(4)
C5B 0.076(11) 0.052(6) 0.116(11) -0.016(5) -0.047(9) 0.005(5)
C6B 0.089(12) 0.032(5) 0.137(13) -0.014(7) -0.058(11) 0.007(5)
C1C 0.057(4) 0.047(4) 0.074(4) -0.009(3) -0.024(3) 0.018(3)
C2C 0.060(4) 0.035(3) 0.070(4) -0.008(3) -0.025(3) 0.015(3)
C3C 0.066(5) 0.034(3) 0.076(4) -0.010(3) -0.029(3) 0.012(3)
C4C 0.070(5) 0.043(4) 0.078(5) -0.017(4) -0.024(4) 0.015(4)
C5C 0.072(5) 0.048(4) 0.076(5) -0.017(4) -0.027(4) 0.024(3)
C6C 0.069(5) 0.049(4) 0.078(5) -0.013(4) -0.024(4) 0.024(3)
C7C 0.074(6) 0.064(5) 0.073(5) -0.012(4) -0.021(4) 0.029(4)
C8C 0.073(6) 0.068(5) 0.083(6) -0.002(4) -0.015(5) 0.026(4)
C9C 0.056(5) 0.058(5) 0.089(5) 0.005(4) -0.016(4) 0.020(3)
C10C 0.051(4) 0.043(4) 0.083(5) 0.004(3) -0.023(3) 0.022(3)
C11C 0.046(4) 0.047(4) 0.084(5) 0.008(3) -0.022(3) 0.012(3)
C12C 0.062(5) 0.063(5) 0.087(6) 0.006(4) -0.006(5) 0.014(4)
C13C 0.053(5) 0.048(4) 0.097(6) 0.013(4) -0.013(4) 0.010(4)
C14C 0.051(4) 0.041(4) 0.094(5) 0.006(3) -0.021(4) 0.017(3)
C15C 0.057(5) 0.037(4) 0.110(6) 0.003(4) -0.019(4) -0.005(3)
C16C 0.058(5) 0.034(3) 0.098(6) -0.004(4) -0.030(4) 0.005(3)
C17C 0.047(4) 0.034(3) 0.081(4) 0.002(3) -0.030(3) 0.010(3)
C18C 0.044(4) 0.034(3) 0.077(4) -0.002(3) -0.022(3) 0.009(3)
C19C 0.039(3) 0.035(3) 0.075(4) -0.006(3) -0.021(3) 0.013(3)
C20C 0.047(4) 0.036(3) 0.079(5) -0.009(3) -0.027(3) 0.009(3)
C21C 0.052(4) 0.026(3) 0.072(5) -0.004(3) -0.024(3) 0.009(3)
C22C 0.046(4) 0.031(3) 0.070(4) -0.002(3) -0.026(3) 0.011(3)
C23C 0.055(4) 0.023(3) 0.072(5) -0.003(3) -0.028(4) 0.008(3)
C24C 0.054(4) 0.036(3) 0.083(5) -0.012(3) -0.026(3) 0.006(3)
I1A 0.0844(7) 0.0492(6) 0.1143(7) -0.0072(5) -0.0506(5) 0.0041(5)
F1B 0.243(11) 0.105(6) 0.180(8) -0.066(6) -0.132(8) 0.034(6)
F2B 0.26(3) 0.094(10) 0.20(2) -0.083(12) -0.11(2) 0.090(14)
I2B 0.0657(7) 0.0462(6) 0.1077(11) -0.0055(6) -0.0383(7) 0.0052(5)
F3B 0.125(13) 0.073(8) 0.134(12) -0.029(9) -0.066(10) 0.002(9)
I3B 0.0628(14) 0.109(2) 0.1152(16) 0.0432(13) -0.0122(10) 0.0174(11)
F4B 0.124(15) 0.051(7) 0.18(2) -0.042(11) -0.058(13) 0.019(9)
C5 0.070(12) 0.056(7) 0.108(13) -0.016(7) -0.055(10) 0.006(6)
C6 0.090(12) 0.030(8) 0.134(13) -0.009(7) -0.059(11) 0.013(7)
I2A 0.084(5) 0.035(4) 0.119(6) 0.006(4) -0.069(5) 0.005(4)
I1B 0.113(3) 0.103(4) 0.160(5) -0.011(3) -0.086(3) 0.036(3)
I4B 0.088(4) 0.0450(19) 0.122(4) 0.002(2) -0.063(3) 0.0035(18)
F5B 0.086(14) 0.054(8) 0.102(19) -0.022(10) -0.032(13) 0.009(9)
F6B 0.146(14) 0.080(9) 0.151(14) -0.039(10) -0.081(11) -0.017(9)
F7B 0.139(17) 0.034(5) 0.176(19) -0.017(8) -0.062(12) 0.003(7)

loop_
_atom_type_symbol
_atom_type_description
_atom_type_scat_dispersion_real
_atom_type_scat_dispersion_imag
_atom_type_scat_source
C C 0.0019 0.0015 'International Tables Vol C Tables 4.2.6.8 and 6.1.1.4'
H H 0.0000 0.0000 'International Tables Vol C Tables 4.2.6.8 and 6.1.1.4'
F F 0.0124 0.0097 'International Tables Vol C Tables 4.2.6.8 and 6.1.1.4'
I I -0.7738 1.7195 'International Tables Vol C Tables 4.2.6.8 and 6.1.1.4'

loop_
_geom_angle_atom_site_label_1
_geom_angle_atom_site_label_2
_geom_angle_atom_site_label_3
_geom_angle
_geom_angle_site_symmetry_1
_geom_angle_site_symmetry_3
_geom_angle_publ_flag
C2A C1A I1A 120.1(7) . . ?
C2A C1A I2A 135.7(8) . . ?
C3A C1A C2A 117.6(9) 2_766 . ?
C3A C1A I1A 122.3(7) 2_766 . ?
C3A C1A I2A 106.2(7) 2_766 . ?
C1A C2A C3A 119.6(9) . . ?
F2A C2A C1A 120.0(9) . . ?
F2A C2A C3A 120.3(10) . . ?
C1A C3A F3A 121.8(10) 2_766 . ?
C1A C3A C2A 122.9(10) 2_766 . ?
F3A C3A C2A 115.4(10) . . ?
C2B C1B I2B 125.5(7) . . ?
C2B C1B I1B 110.0(8) . . ?
C6B C1B C2B 118.2(11) . . ?
C6B C1B I2B 115.7(10) . . ?
C6B C1B I1B 131.8(10) . . ?
C6 C1B C2B 111(2) . . ?
C6 C1B C6B 24(4) . . ?
C6 C1B I1B 132(3) . . ?
C3B C2B C1B 121.3(10) . . ?
F1B C2B C1B 118.4(9) . . ?
F1B C2B C3B 120.2(10) . . ?
C2B C3B C4B 121.2(9) . . ?
C2B C3B F5B 112(2) . . ?
C4B C3B F5B 126(2) . . ?
F2B C3B C2B 124.4(15) . . ?
F2B C3B C4B 114.3(14) . . ?
C3B C4B C5B 116.8(10) . . ?
C3B C4B I3B 125.4(7) . . ?
C3B C4B I4B 119.5(7) . . ?
C5B C4B I3B 116.7(10) . . ?
C5B C4B I4B 123.2(10) . . ?
C5 C4B C3B 117(2) . . ?
C5 C4B C5B 25(3) . . ?
C5 C4B I4B 120(2) . . ?
C4B C5B F3B 124.5(15) . . ?
C6B C5B C4B 121.5(17) . . ?
C6B C5B F3B 113.6(15) . . ?
C5 C5B C4B 48(6) . . ?
C5 C5B C6B 109(6) . . ?
C1B C6B F4B 121.6(18) . . ?
C5B C6B C1B 120.0(16) . . ?
C5B C6B F4B 117.6(18) . . ?
C6 C6B C1B 59(8) . . ?
C6 C6B C5B 92(7) . . ?
C2C C1C C6C 120.9(9) . . ?
C2C C1C C10C 120.2(8) . . ?
C6C C1C C10C 118.9(9) . . ?
C1C C2C C3C 119.8(8) . . ?
C1C C2C C19C 121.7(8) . . ?
C3C C2C C19C 118.5(8) . . ?
C2C C3C C4C 119.4(9) . . ?
C2C C3C C24C 120.0(8) . . ?
C24C C3C C4C 120.6(8) . . ?
C3C C4C H4C 120.3 . . ?
C5C C4C C3C 119.5(9) . . ?
C5C C4C H4C 120.3 . . ?
C4C C5C H5C 118.7 . . ?
C4C C5C C6C 122.6(9) . . ?
C6C C5C H5C 118.7 . . ?
C1C C6C C5C 117.8(9) . . ?
C1C C6C C7C 118.8(10) . . ?
C5C C6C C7C 123.4(9) . . ?
C6C C7C H7C 120.0 . . ?
C8C C7C C6C 120.1(10) . . ?
C8C C7C H7C 120.0 . . ?
C7C C8C H8C 118.6 . . ?
C7C C8C C9C 122.8(11) . . ?
C9C C8C H8C 118.6 . . ?
C8C C9C C10C 118.4(10) . . ?
C12C C9C C8C 122.4(11) . . ?
C12C C9C C10C 119.3(11) . . ?
C1C C10C C11C 119.3(9) . . ?
C9C C10C C1C 121.0(9) . . ?
C9C C10C C11C 119.7(9) . . ?
C14C C11C C10C 119.4(9) . . ?
C14C C11C C18C 120.6(9) . . ?
C18C C11C C10C 120.0(8) . . ?
C9C C12C H12C 119.1 . . ?
C13C C12C C9C 121.9(10) . . ?
C13C C12C H12C 119.1 . . ?
C12C C13C H13C 119.3 . . ?
C12C C13C C14C 121.3(9) . . ?
C14C C13C H13C 119.3 . . ?
C13C C14C C11C 118.3(10) . . ?
C15C C14C C11C 117.8(9) . . ?
C15C C14C C13C 123.8(9) . . ?
C14C C15C H15C 118.6 . . ?
C16C C15C C14C 122.8(8) . . ?
C16C C15C H15C 118.6 . . ?
C15C C16C H16C 120.6 . . ?
C15C C16C C17C 118.8(9) . . ?
C17C C16C H16C 120.6 . . ?
C16C C17C C18C 120.4(9) . . ?
C20C C17C C16C 122.1(8) . . ?
C20C C17C C18C 117.4(7) . . ?
C17C C18C C11C 119.5(8) . . ?
C17C C18C C19C 119.2(8) . . ?
C19C C18C C11C 121.2(8) . . ?
C18C C19C C2C 117.5(8) . . ?
C22C C19C C2C 121.4(7) . . ?
C22C C19C C18C 121.1(7) . . ?
C17C C20C H20C 117.7 . . ?
C21C C20C C17C 124.5(8) . . ?
C21C C20C H20C 117.7 . . ?
C20C C21C C22C 118.2(8) . . ?
C20C C21C C23C 122.0(7) . 2_556 ?
C22C C21C C23C 119.8(7) . 2_556 ?
C19C C22C C21C 119.5(7) . . ?
C19C C22C C23C 119.4(7) . . ?
C21C C22C C23C 121.1(8) . . ?
C22C C23C C21C 119.0(7) . 2_556 ?
C24C C23C C21C 122.3(7) . 2_556 ?
C24C C23C C22C 118.7(8) . . ?
C3C C24C H24C 119.0 . . ?
C23C C24C C3C 122.1(8) . . ?
C23C C24C H24C 119.0 . . ?
C4B C5 C6 119(4) . . ?
C4B C5 F6B 130(4) . . ?
C5B C5 C4B 107(8) . . ?
C5B C5 C6 70(5) . . ?
C5B C5 F6B 80(5) . . ?
F6B C5 C6 110(4) . . ?
C1B C6 C5 124(4) . . ?
C1B C6 F7B 120(4) . . ?
C6B C6 C1B 97(10) . . ?
C6B C6 C5 89(7) . . ?
C6B C6 F7B 68(7) . . ?
F7B C6 C5 114(4) . . ?

loop_
_geom_bond_atom_site_label_1
_geom_bond_atom_site_label_2
_geom_bond_distance
_geom_bond_site_symmetry_2
_geom_bond_publ_flag
C1A C2A 1.364(14) . ?
C1A C3A 1.347(15) 2_766 ?
C1A I1A 2.104(9) . ?
C1A I2A 2.078(11) . ?
F2A C2A 1.344(12) . ?
F3A C3A 1.348(12) . ?
C2A C3A 1.373(15) . ?
C1B C2B 1.395(14) . ?
C1B C6B 1.38(2) . ?
C1B I2B 2.078(9) . ?
C1B C6 1.19(6) . ?
C1B I1B 2.060(10) . ?
C2B C3B 1.365(14) . ?
C2B F1B 1.317(13) . ?
C3B C4B 1.370(15) . ?
C3B F2B 1.28(2) . ?
C3B F5B 1.42(4) . ?
C4B C5B 1.42(2) . ?
C4B I3B 2.098(9) . ?
C4B C5 1.11(5) . ?
C4B I4B 2.048(11) . ?
C5B C6B 1.36(3) . ?
C5B F3B 1.43(2) . ?
C5B C5 0.63(5) . ?
C6B F4B 1.43(2) . ?
C6B C6 0.57(8) . ?
C1C C2C 1.400(13) . ?
C1C C6C 1.416(13) . ?
C1C C10C 1.421(13) . ?
C2C C3C 1.401(12) . ?
C2C C19C 1.439(11) . ?
C3C C4C 1.450(12) . ?
C3C C24C 1.418(13) . ?
C4C H4C 0.9300 . ?
C4C C5C 1.341(13) . ?
C5C H5C 0.9300 . ?
C5C C6C 1.425(14) . ?
C6C C7C 1.461(15) . ?
C7C H7C 0.9300 . ?
C7C C8C 1.345(16) . ?
C8C H8C 0.9300 . ?
C8C C9C 1.402(16) . ?
C9C C10C 1.421(14) . ?
C9C C12C 1.375(15) . ?
C10C C11C 1.425(13) . ?
C11C C14C 1.417(13) . ?
C11C C18C 1.423(13) . ?
C12C H12C 0.9300 . ?
C12C C13C 1.362(15) . ?
C13C H13C 0.9300 . ?
C13C C14C 1.417(14) . ?
C14C C15C 1.415(14) . ?
C15C H15C 0.9300 . ?
C15C C16C 1.394(14) . ?
C16C H16C 0.9300 . ?
C16C C17C 1.415(12) . ?
C17C C18C 1.416(12) . ?
C17C C20C 1.399(12) . ?
C18C C19C 1.420(11) . ?
C19C C22C 1.401(12) . ?
C20C H20C 0.9300 . ?
C20C C21C 1.372(11) . ?
C21C C22C 1.416(11) . ?
C21C C23C 1.472(12) 2_556 ?
C22C C23C 1.442(11) . ?
C23C C24C 1.391(11) . ?
C24C H24C 0.9300 . ?
C5 C6 1.59(6) . ?
C5 F6B 1.33(4) . ?
C6 F7B 1.42(5) . ?

loop_
_geom_torsion_atom_site_label_1
_geom_torsion_atom_site_label_2
_geom_torsion_atom_site_label_3
_geom_torsion_atom_site_label_4
_geom_torsion
_geom_torsion_site_symmetry_1
_geom_torsion_site_symmetry_2
_geom_torsion_site_symmetry_3
_geom_torsion_site_symmetry_4
_geom_torsion_publ_flag
C1A C2A C3A C1A -1(3) . . . 2_766 ?
C1A C2A C3A F3A 178.1(14) . . . . ?
F2A C2A C3A C1A -178.3(14) . . . 2_766 ?
F2A C2A C3A F3A 0(2) . . . . ?
C3A C1A C2A F2A 178.3(14) 2_766 . . . ?
C3A C1A C2A C3A 1(2) 2_766 . . . ?
C1B C2B C3B C4B -2(2) . . . . ?
C1B C2B C3B F2B 174(2) . . . . ?
C1B C2B C3B F5B -174(2) . . . . ?
C1B C6B C6 C5 125(5) . . . . ?
C1B C6B C6 F7B -119(3) . . . . ?
C2B C1B C6B C5B -6(3) . . . . ?
C2B C1B C6B F4B 163.7(19) . . . . ?
C2B C1B C6B C6 -78(8) . . . . ?
C2B C1B C6 C6B 113(7) . . . . ?
C2B C1B C6 C5 19(7) . . . . ?
C2B C1B C6 F7B -178(4) . . . . ?
C2B C3B C4B C5B -7(2) . . . . ?
C2B C3B C4B I3B -174.7(10) . . . . ?
C2B C3B C4B C5 21(4) . . . . ?
C2B C3B C4B I4B -179.4(10) . . . . ?
C3B C4B C5B C6B 10(3) . . . . ?
C3B C4B C5B F3B -163.1(18) . . . . ?
C3B C4B C5B C5 98(6) . . . . ?
C3B C4B C5 C5B -95(7) . . . . ?
C3B C4B C5 C6 -19(6) . . . . ?
C3B C4B C5 F6B 174(4) . . . . ?
C4B C5B C6B C1B -3(4) . . . . ?
C4B C5B C6B F4B -173(2) . . . . ?
C4B C5B C6B C6 51(9) . . . . ?
C4B C5B C5 C6 -115(5) . . . . ?
C4B C5B C5 F6B 129(5) . . . . ?
C4B C5 C6 C1B -1(9) . . . . ?
C4B C5 C6 C6B -99(9) . . . . ?
C4B C5 C6 F7B -165(5) . . . . ?
C5B C4B C5 C6 76(6) . . . . ?
C5B C4B C5 F6B -91(9) . . . . ?
C5B C6B C6 C1B -124(3) . . . . ?
C5B C6B C6 C5 0(4) . . . . ?
C5B C6B C6 F7B 116(2) . . . . ?
C5B C5 C6 C1B 97(8) . . . . ?
C5B C5 C6 C6B -1(9) . . . . ?
C5B C5 C6 F7B -66(7) . . . . ?
C6B C1B C2B C3B 8(2) . . . . ?
C6B C1B C2B F1B -176.0(18) . . . . ?
C6B C1B C6 C5 -94(10) . . . . ?
C6B C1B C6 F7B 69(7) . . . . ?
C6B C5B C5 C4B 116(4) . . . . ?
C6B C5B C5 C6 0(4) . . . . ?
C6B C5B C5 F6B -115(3) . . . . ?
C1C C2C C3C C4C -1.2(11) . . . . ?
C1C C2C C3C C24C 178.9(7) . . . . ?
C1C C2C C19C C18C 1.6(10) . . . . ?
C1C C2C C19C C22C -178.2(6) . . . . ?
C1C C6C C7C C8C -1.3(12) . . . . ?
C1C C10C C11C C14C -178.7(6) . . . . ?
C1C C10C C11C C18C 2.0(10) . . . . ?
C2C C1C C6C C5C 0.1(11) . . . . ?
C2C C1C C6C C7C -178.3(7) . . . . ?
C2C C1C C10C C9C 179.7(7) . . . . ?
C2C C1C C10C C11C -1.0(10) . . . . ?
C2C C3C C4C C5C 1.6(11) . . . . ?
C2C C3C C24C C23C -1.4(11) . . . . ?
C2C C19C C22C C21C -179.0(6) . . . . ?
C2C C19C C22C C23C -0.1(9) . . . . ?
C3C C2C C19C C18C -179.7(6) . . . . ?
C3C C2C C19C C22C 0.5(10) . . . . ?
C3C C4C C5C C6C -1.2(12) . . . . ?
C4C C3C C24C C23C 178.8(7) . . . . ?
C4C C5C C6C C1C 0.3(12) . . . . ?
C4C C5C C6C C7C 178.6(8) . . . . ?
C5C C6C C7C C8C -179.5(8) . . . . ?
C6C C1C C2C C3C 0.4(11) . . . . ?
C6C C1C C2C C19C 179.1(7) . . . . ?
C6C C1C C10C C9C -0.2(11) . . . . ?
C6C C1C C10C C11C 179.1(7) . . . . ?
C6C C7C C8C C9C -0.6(13) . . . . ?
C7C C8C C9C C10C 2.0(13) . . . . ?
C7C C8C C9C C12C -176.3(8) . . . . ?
C8C C9C C10C C1C -1.5(11) . . . . ?
C8C C9C C10C C11C 179.1(7) . . . . ?
C8C C9C C12C C13C -179.0(8) . . . . ?
C9C C10C C11C C14C 0.7(10) . . . . ?
C9C C10C C11C C18C -178.7(6) . . . . ?
C9C C12C C13C C14C -1.1(13) . . . . ?
C10C C1C C2C C3C -179.5(7) . . . . ?
C10C C1C C2C C19C -0.8(11) . . . . ?
C10C C1C C6C C5C 180.0(7) . . . . ?
C10C C1C C6C C7C 1.6(11) . . . . ?
C10C C9C C12C C13C 2.8(13) . . . . ?
C10C C11C C14C C13C 1.0(10) . . . . ?
C10C C11C C14C C15C 178.8(7) . . . . ?
C10C C11C C18C C17C 179.9(6) . . . . ?
C10C C11C C18C C19C -1.2(10) . . . . ?
C11C C14C C15C C16C 2.4(12) . . . . ?
C11C C18C C19C C2C -0.6(9) . . . . ?
C11C C18C C19C C22C 179.2(6) . . . . ?
C12C C9C C10C C1C 176.8(7) . . . . ?
C12C C9C C10C C11C -2.6(11) . . . . ?
C12C C13C C14C C11C -0.9(11) . . . . ?
C12C C13C C14C C15C -178.5(8) . . . . ?
C13C C14C C15C C16C -179.9(7) . . . . ?
C14C C11C C18C C17C 0.5(10) . . . . ?
C14C C11C C18C C19C 179.4(6) . . . . ?
C14C C15C C16C C17C -1.6(12) . . . . ?
C15C C16C C17C C18C 0.1(11) . . . . ?
C15C C16C C17C C20C -179.4(7) . . . . ?
C16C C17C C18C C11C 0.3(10) . . . . ?
C16C C17C C18C C19C -178.6(6) . . . . ?
C16C C17C C20C C21C -179.9(7) . . . . ?
C17C C18C C19C C2C 178.4(6) . . . . ?
C17C C18C C19C C22C -1.9(10) . . . . ?
C17C C20C C21C C22C -1.2(10) . . . . ?
C17C C20C C21C C23C 177.8(6) . . . 2_556 ?
C18C C11C C14C C13C -179.7(7) . . . . ?
C18C C11C C14C C15C -1.8(11) . . . . ?
C18C C17C C20C C21C 0.6(10) . . . . ?
C18C C19C C22C C21C 1.3(10) . . . . ?
C18C C19C C22C C23C -179.9(6) . . . . ?
C19C C2C C3C C4C -180.0(6) . . . . ?
C19C C2C C3C C24C 0.2(10) . . . . ?
C19C C22C C23C C21C 178.8(6) . . . 2_556 ?
C19C C22C C23C C24C -1.0(9) . . . . ?
C20C C17C C18C C11C 179.9(6) . . . . ?
C20C C17C C18C C19C 0.9(9) . . . . ?
C20C C21C C22C C19C 0.3(9) . . . . ?
C20C C21C C22C C23C -178.6(6) . . . . ?
C21C C22C C23C C21C -2.4(10) . . . 2_556 ?
C21C C22C C23C C24C 177.8(6) . . . . ?
C21C C23C C24C C3C -178.0(6) 2_556 . . . ?
C22C C23C C24C C3C 1.8(10) . . . . ?
C23C C21C C22C C19C -178.8(6) 2_556 . . . ?
C23C C21C C22C C23C 2.4(10) 2_556 . . . ?
C24C C3C C4C C5C -178.5(7) . . . . ?
I1A C1A C2A F2A -4.8(19) . . . . ?
I1A C1A C2A C3A 177.5(11) . . . . ?
F1B C2B C3B C4B -177.3(13) . . . . ?
F1B C2B C3B F2B -2(3) . . . . ?
F2B C3B C4B C5B 177(2) . . . . ?
F2B C3B C4B I3B 9(2) . . . . ?
I2B C1B C2B C3B 179.3(10) . . . . ?
I2B C1B C2B F1B -4.8(19) . . . . ?
I2B C1B C6B C5B -177.6(18) . . . . ?
I2B C1B C6B F4B -8(3) . . . . ?
F3B C5B C6B C1B 170(2) . . . . ?
F3B C5B C6B F4B 1(3) . . . . ?
I3B C4B C5B C6B 178.3(18) . . . . ?
I3B C4B C5B F3B 6(3) . . . . ?
C5 C4B C5B C6B -88(7) . . . . ?
C5 C5B C6B C1B -55(7) . . . . ?
C5 C5B C6B C6 -1(11) . . . . ?
C6 C1B C2B C3B -17(4) . . . . ?
C6 C1B C6B C5B 72(7) . . . . ?
I2A C1A C2A F2A 9(2) . . . . ?
I2A C1A C2A C3A -169.2(12) . . . . ?
I1B C1B C2B C3B -171.2(11) . . . . ?
I1B C1B C6B C5B 173.6(16) . . . . ?
I1B C1B C6B C6 101(7) . . . . ?
I1B C1B C6 C6B -101(8) . . . . ?
I1B C1B C6 C5 166(3) . . . . ?
I1B C1B C6 F7B -32(8) . . . . ?
I4B C4B C5B C6B -178.4(18) . . . . ?
I4B C4B C5B C5 -90(7) . . . . ?
I4B C4B C5 C5B 105(6) . . . . ?
I4B C4B C5 C6 -179(4) . . . . ?
I4B C4B C5 F6B 14(8) . . . . ?
F5B C3B C4B C5B 164(3) . . . . ?
F5B C3B C4B C5 -168(4) . . . . ?
F5B C3B C4B I4B -8(3) . . . . ?
F6B C5 C6 C1B 168(6) . . . . ?
F6B C5 C6 C6B 70(10) . . . . ?
F6B C5 C6 F7B 4(7) . . . . ?
